data_4087929
loop_
_publ_author_name
'Wang, Lin'
'Sun, Hongjian'
'Li, Xiaoyan'

_publ_section_title
;
 Imine Nitrogen Bridged Binuclear Nickel Complexes via N--H Bond
 Activation: Synthesis, Characterization, Unexpected C,N-Coupling
 Reaction, and Their Catalytic Application in Hydrosilylation of Aldehydes
;
_journal_issue 20
_journal_name_full Organometallics
_journal_page_first 5175
_journal_paper_doi 10.1021/acs.organomet.5b00734
_journal_volume 34
_journal_year 2015
_chemical_formula_moiety 'C30 H36 F4 N2 Ni2 P2 S2'
_chemical_formula_sum 'C30 H36 F4 N2 Ni2 P2 S2'
_chemical_formula_weight 744.09
_space_group_crystal_system monoclinic
_space_group_IT_number 14
_space_group_name_Hall '-P 2yn'
_space_group_name_H-M_alt 'P 1 21/n 1'
_atom_sites_solution_hydrogens geom
_atom_sites_solution_primary direct
_audit_creation_date 2014-08-19
_audit_creation_method
;
Olex2 1.2
(compiled 2014.07.22 svn.r2960 for OlexSys, GUI svn.r4862)
;
_cell_angle_alpha 90
_cell_angle_beta 107.157(3)
_cell_angle_gamma 90
_cell_formula_units_Z 4
_cell_length_a 10.0939(4)
_cell_length_b 31.9239(10)
_cell_length_c 10.9073(4)
_cell_measurement_temperature 150.15
_cell_volume 3358.3(2)
_computing_molecular_graphics 'Olex2 (Dolomanov et al., 2009)'
_computing_publication_material 'Olex2 (Dolomanov et al., 2009)'
_computing_structure_refinement 'ShelXL (Sheldrick, 2008)'
_computing_structure_solution 'ShelXS (Sheldrick, 2008)'
_diffrn_ambient_temperature 150.15
_diffrn_detector 'image plate (34 cm diameter)'
_diffrn_detector_area_resol_mean 6.67
_diffrn_detector_type STOE
_diffrn_measured_fraction_theta_full 0.934
_diffrn_measured_fraction_theta_max 0.975
_diffrn_measurement_device '2-circle goniometer'
_diffrn_measurement_device_type 'STOE IPDS2'
_diffrn_measurement_method 'rotation method'
_diffrn_radiation_collimation '0.5 mm diameter, monocapillary'
_diffrn_radiation_monochromator 'plane graphite'
_diffrn_radiation_polarisn_norm 0
_diffrn_radiation_probe x-ray
_diffrn_radiation_type MoK\a
_diffrn_radiation_wavelength 0.71073
_diffrn_reflns_av_R_equivalents 0.0200
_diffrn_reflns_av_unetI/netI 0.0139
_diffrn_reflns_Laue_measured_fraction_full 0.934
_diffrn_reflns_Laue_measured_fraction_max 0.975
_diffrn_reflns_limit_h_max 12
_diffrn_reflns_limit_h_min -9
_diffrn_reflns_limit_k_max 38
_diffrn_reflns_limit_k_min -37
_diffrn_reflns_limit_l_max 13
_diffrn_reflns_limit_l_min -13
_diffrn_reflns_number 18787
_diffrn_reflns_point_group_measured_fraction_full 0.934
_diffrn_reflns_point_group_measured_fraction_max 0.975
_diffrn_reflns_theta_full 26.000
_diffrn_reflns_theta_max 25.627
_diffrn_reflns_theta_min 2.056
_diffrn_source 'Bruker rotating anode'
_diffrn_source_current 150
_diffrn_source_power 7.500
_diffrn_source_target Mo
_diffrn_source_type 'Rotating Anode'
_diffrn_source_voltage 50
_exptl_absorpt_coefficient_mu 1.386
_exptl_absorpt_correction_T_max 0.7215
_exptl_absorpt_correction_T_min 0.5072
_exptl_absorpt_correction_type integration
_exptl_crystal_colour 'clear red'
_exptl_crystal_colour_lustre clear
_exptl_crystal_colour_primary red
_exptl_crystal_density_diffrn 1.472
_exptl_crystal_description block
_exptl_crystal_F_000 1536
_exptl_crystal_size_max 0.73
_exptl_crystal_size_mid 0.483
_exptl_crystal_size_min 0.35
_refine_diff_density_max 0.343
_refine_diff_density_min -0.374
_refine_diff_density_rms 0.043
_refine_ls_extinction_coef 0.0025(7)
_refine_ls_extinction_expression Fc^*^=kFc[1+0.001xFc^2^\l^3^/sin(2\q)]^-1/4^
_refine_ls_extinction_method SHELXL
_refine_ls_goodness_of_fit_ref 1.038
_refine_ls_hydrogen_treatment constr
_refine_ls_matrix_type full
_refine_ls_number_parameters 384
_refine_ls_number_reflns 6188
_refine_ls_number_restraints 0
_refine_ls_restrained_S_all 1.038
_refine_ls_R_factor_all 0.0296
_refine_ls_R_factor_gt 0.0285
_refine_ls_shift/su_max 0.001
_refine_ls_shift/su_mean 0.000
_refine_ls_structure_factor_coef Fsqd
_refine_ls_weighting_details 'w=1/[\s^2^(Fo^2^)+(0.0357P)^2^+2.0631P] where P=(Fo^2^+2Fc^2^)/3'
_refine_ls_weighting_scheme calc
_refine_ls_wR_factor_gt 0.0710
_refine_ls_wR_factor_ref 0.0715
_reflns_Friedel_coverage 0.000
_reflns_number_gt 5906
_reflns_number_total 6188
_reflns_threshold_expression 'I > 2\s(I)'
_cod_data_source_file om5b00734_si_002.cif
_cod_data_source_block complex8
_cod_database_code 4087929
_shelxl_version_number 2014/6
_shelx_space_group_comment
;
The symmetry employed for this shelxl refinement is uniquely defined
by the following loop, which should always be used as a source of
symmetry information in preference to the above space-group names.
They are only intended as comments.
;
_shlex_exptl_absorpt_correction_t_min 0.7502
_shlex_exptl_absorpt_correction_t_max 0.7787
_olex2_refinement_description
;
1. Fixed Uiso
 At 1.2 times of:
  All C(H) groups
 At 1.5 times of:
  All C(H,H,H) groups
2. Others
 Fixed Sof: S1A(0.65) C5A(0.65) H5A(0.65) C6A(0.65) H6A(0.65) C7A(0.65)
 H7A(0.65) S1B(0.35) C5B(0.35) H5B(0.35) C7B(0.35) H7B(0.35) C6B(0.35) H6B(0.35)
3.a Aromatic/amide H refined with riding coordinates:
 C5A(H5A), C6A(H6A), C7A(H7A), C5B(H5B), C7B(H7B), C6B(H6B), C10(H10),
 C11(H11), C12(H12), C16(H16), C17(H17), C18(H18), C21(H21), C22(H22), C23(H23)
3.b Idealised Me refined as rotating group:
 C1(H1a,H1b,H1c), C2(H2a,H2b,H2c), C25(H25a,H25b,H25c), C26(H26a,H26b,H26c),
 C27(H27a,H27b,H27c), C28(H28a,H28b,H28c), C29(H29a,H29b,H29c), C30(H30a,H30b,
 H30c)
;

loop_
_space_group_symop_operation_xyz
'x, y, z'
'-x+1/2, y+1/2, -z+1/2'
'-x, -y, -z'
'x-1/2, -y-1/2, z-1/2'

loop_
_atom_site_label
_atom_site_type_symbol
_atom_site_fract_x
_atom_site_fract_y
_atom_site_fract_z
_atom_site_U_iso_or_equiv
_atom_site_adp_type
_atom_site_occupancy
_atom_site_site_symmetry_order
_atom_site_calc_flag
_atom_site_refinement_flags_posn
_atom_site_refinement_flags_occupancy
_atom_site_disorder_assembly
_atom_site_disorder_group
Ni1 Ni 0.61006(2) 0.10656(2) 0.68744(2) 0.02914(9) Uani 1 1 d . . . .
Ni2 Ni 0.87047(2) 0.09278(2) 0.74068(2) 0.02755(9) Uani 1 1 d . . . .
S1A S 0.52779(10) 0.20839(3) 0.69869(11) 0.0426(3) Uiso 0.65 1 d . P A 1
C5A C 0.7133(3) 0.25129(10) 0.8954(4) 0.0239(9) Uiso 0.65 1 d . P A 1
H5A H 0.7895 0.2578 0.9680 0.029 Uiso 0.65 1 calc R P A 1
C6A C 0.5889(5) 0.27151(13) 0.8446(4) 0.0500(11) Uiso 0.65 1 d . P A 1
H6A H 0.5779 0.2991 0.8729 0.060 Uiso 0.65 1 calc R P A 1
C7A C 0.4819(4) 0.25341(14) 0.7558(4) 0.0414(8) Uiso 0.65 1 d . P A 1
H7A H 0.3909 0.2648 0.7285 0.050 Uiso 0.65 1 calc R P A 1
S1B S 0.7073(2) 0.25022(8) 0.8637(3) 0.0524(7) Uiso 0.35 1 d . P A 2
C5B C 0.5228(4) 0.20151(15) 0.6680(5) 0.0081(10) Uiso 0.35 1 d . P A 2
H5B H 0.4863 0.1811 0.6036 0.010 Uiso 0.35 1 calc R P A 2
C7B C 0.5407(9) 0.2672(2) 0.8136(7) 0.0350(14) Uiso 0.35 1 d . P A 2
H7B H 0.5059 0.2908 0.8477 0.042 Uiso 0.35 1 calc R P A 2
C6B C 0.4647(6) 0.2426(2) 0.7183(6) 0.0330(14) Uiso 0.35 1 d . P A 2
H6B H 0.3707 0.2501 0.6785 0.040 Uiso 0.35 1 calc R P A 2
S2 S 1.01174(5) 0.11033(2) 0.53179(5) 0.03861(13) Uani 1 1 d . . . .
P1 P 0.51888(5) 0.10657(2) 0.84050(5) 0.03427(12) Uani 1 1 d . . . .
P2 P 0.92411(5) 0.02931(2) 0.71897(4) 0.03253(12) Uani 1 1 d . . . .
F1 F 0.91444(13) 0.20977(4) 0.60951(11) 0.0471(3) Uani 1 1 d . . . .
F2 F 0.97621(15) 0.18513(4) 1.04438(11) 0.0530(3) Uani 1 1 d . . . .
F3 F 0.59327(19) 0.18208(4) 0.43110(13) 0.0697(5) Uani 1 1 d . . . .
F4 F 0.57546(16) 0.04408(4) 0.28819(13) 0.0583(4) Uani 1 1 d . . . .
N1 N 0.77017(15) 0.14054(5) 0.76591(13) 0.0291(3) Uani 1 1 d . . . .
N2 N 0.72801(16) 0.09808(5) 0.58172(14) 0.0298(3) Uani 1 1 d . . . .
C1 C 0.4674(2) 0.06804(7) 0.5933(2) 0.0427(5) Uani 1 1 d . . . .
H1A H 0.5109 0.0426 0.5729 0.064 Uiso 1 1 calc GR . . .
H1B H 0.4123 0.0813 0.5136 0.064 Uiso 1 1 calc GR . . .
H1C H 0.4070 0.0607 0.6458 0.064 Uiso 1 1 calc GR . . .
C2 C 0.9974(2) 0.09273(6) 0.91353(18) 0.0390(4) Uani 1 1 d . . . .
H2A H 1.0724 0.1128 0.9188 0.059 Uiso 1 1 calc GR . . .
H2B H 1.0366 0.0646 0.9346 0.059 Uiso 1 1 calc GR . . .
H2C H 0.9474 0.1008 0.9744 0.059 Uiso 1 1 calc GR . . .
C3 C 0.79545(19) 0.17880(6) 0.79143(16) 0.0303(4) Uani 1 1 d . . . .
C4 C 0.6889(2) 0.21074(6) 0.78731(18) 0.0351(4) Uani 1 1 d . . . .
C8 C 0.94037(19) 0.19605(6) 0.82553(17) 0.0310(4) Uani 1 1 d . . . .
C9 C 0.9953(2) 0.21118(6) 0.73248(18) 0.0369(4) Uani 1 1 d . . . .
C10 C 1.1261(2) 0.22784(8) 0.7585(2) 0.0495(5) Uani 1 1 d . . . .
H10 H 1.1607 0.2373 0.6912 0.059 Uiso 1 1 calc R . . .
C11 C 1.2059(2) 0.23053(8) 0.8850(2) 0.0527(6) Uani 1 1 d . . . .
H11 H 1.2963 0.2422 0.9052 0.063 Uiso 1 1 calc R . . .
C12 C 1.1564(2) 0.21650(7) 0.9820(2) 0.0482(5) Uani 1 1 d . . . .
H12 H 1.2111 0.2185 1.0691 0.058 Uiso 1 1 calc R . . .
C13 C 1.0261(2) 0.19945(6) 0.95004(18) 0.0384(4) Uani 1 1 d . . . .
C14 C 0.72519(18) 0.10463(5) 0.46635(17) 0.0284(4) Uani 1 1 d . . . .
C15 C 0.84946(19) 0.10722(5) 0.42282(17) 0.0306(4) Uani 1 1 d . . . .
C16 C 0.8570(2) 0.10956(6) 0.29811(19) 0.0370(4) Uani 1 1 d . . . .
H16 H 0.7786 0.1088 0.2240 0.044 Uiso 1 1 calc R . . .
C17 C 0.9957(2) 0.11325(7) 0.2945(2) 0.0440(5) Uani 1 1 d . . . .
H17 H 1.0207 0.1150 0.2172 0.053 Uiso 1 1 calc R . . .
C18 C 1.0884(2) 0.11398(6) 0.4118(2) 0.0417(5) Uani 1 1 d . . . .
H18 H 1.1856 0.1163 0.4264 0.050 Uiso 1 1 calc R . . .
C19 C 0.58974(19) 0.11276(6) 0.36537(16) 0.0301(4) Uani 1 1 d . . . .
C20 C 0.5264(2) 0.15130(7) 0.35345(18) 0.0429(5) Uani 1 1 d . . . .
C21 C 0.3985(3) 0.15982(9) 0.2682(2) 0.0591(7) Uani 1 1 d . . . .
H21 H 0.3584 0.1869 0.2642 0.071 Uiso 1 1 calc R . . .
C22 C 0.3303(2) 0.12814(9) 0.1890(2) 0.0526(6) Uani 1 1 d . . . .
H22 H 0.2419 0.1333 0.1297 0.063 Uiso 1 1 calc R . . .
C23 C 0.3887(2) 0.08920(8) 0.19500(19) 0.0454(5) Uani 1 1 d . . . .
H23 H 0.3419 0.0673 0.1402 0.054 Uiso 1 1 calc R . . .
C24 C 0.5170(2) 0.08245(6) 0.28246(18) 0.0360(4) Uani 1 1 d . . . .
C25 C 0.5948(2) 0.14056(8) 0.97681(19) 0.0464(5) Uani 1 1 d . . . .
H25A H 0.6957 0.1371 1.0046 0.070 Uiso 1 1 calc GR . . .
H25B H 0.5577 0.1332 1.0475 0.070 Uiso 1 1 calc GR . . .
H25C H 0.5718 0.1698 0.9519 0.070 Uiso 1 1 calc GR . . .
C26 C 0.3362(2) 0.11812(8) 0.8078(2) 0.0515(5) Uani 1 1 d . . . .
H26A H 0.3173 0.1464 0.7720 0.077 Uiso 1 1 calc GR . . .
H26B H 0.3106 0.1164 0.8877 0.077 Uiso 1 1 calc GR . . .
H26C H 0.2816 0.0978 0.7460 0.077 Uiso 1 1 calc GR . . .
C27 C 0.5374(3) 0.05513(8) 0.9160(2) 0.0574(6) Uani 1 1 d . . . .
H27A H 0.4934 0.0340 0.8517 0.086 Uiso 1 1 calc GR . . .
H27B H 0.4928 0.0552 0.9845 0.086 Uiso 1 1 calc GR . . .
H27C H 0.6361 0.0485 0.9523 0.086 Uiso 1 1 calc GR . . .
C28 C 0.8535(3) -0.00389(7) 0.8200(2) 0.0498(5) Uani 1 1 d . . . .
H28A H 0.8907 0.0050 0.9097 0.075 Uiso 1 1 calc GR . . .
H28B H 0.8796 -0.0331 0.8116 0.075 Uiso 1 1 calc GR . . .
H28C H 0.7523 -0.0014 0.7932 0.075 Uiso 1 1 calc GR . . .
C29 C 0.8481(2) 0.00550(6) 0.5629(2) 0.0431(5) Uani 1 1 d . . . .
H29A H 0.7468 0.0070 0.5407 0.065 Uiso 1 1 calc GR . . .
H29B H 0.8769 -0.0239 0.5656 0.065 Uiso 1 1 calc GR . . .
H29C H 0.8796 0.0205 0.4983 0.065 Uiso 1 1 calc GR . . .
C30 C 1.1042(2) 0.01324(7) 0.7594(2) 0.0446(5) Uani 1 1 d . . . .
H30A H 1.1482 0.0265 0.7003 0.067 Uiso 1 1 calc GR . . .
H30B H 1.1092 -0.0173 0.7522 0.067 Uiso 1 1 calc GR . . .
H30C H 1.1526 0.0218 0.8475 0.067 Uiso 1 1 calc GR . . .

loop_
_atom_site_aniso_label
_atom_site_aniso_U_11
_atom_site_aniso_U_22
_atom_site_aniso_U_33
_atom_site_aniso_U_23
_atom_site_aniso_U_13
_atom_site_aniso_U_12
Ni1 0.02907(13) 0.03220(14) 0.02538(13) 0.00082(8) 0.00684(9) -0.00259(9)
Ni2 0.03047(13) 0.02825(14) 0.02171(12) 0.00074(8) 0.00427(9) 0.00062(9)
S2 0.0326(2) 0.0446(3) 0.0364(3) 0.0035(2) 0.00665(19) -0.00024(19)
P1 0.0332(3) 0.0396(3) 0.0313(2) 0.00379(19) 0.01149(19) -0.00121(19)
P2 0.0365(3) 0.0289(2) 0.0301(2) 0.00162(18) 0.00653(19) 0.00137(18)
F1 0.0421(6) 0.0656(8) 0.0308(6) 0.0067(5) 0.0064(5) -0.0070(6)
F2 0.0730(9) 0.0540(8) 0.0286(6) -0.0013(5) 0.0096(6) -0.0092(6)
F3 0.1039(12) 0.0372(7) 0.0464(7) -0.0082(6) -0.0112(7) 0.0166(7)
F4 0.0762(10) 0.0340(7) 0.0500(7) -0.0066(5) -0.0042(7) -0.0008(6)
N1 0.0324(8) 0.0320(8) 0.0223(7) 0.0021(6) 0.0071(6) -0.0007(6)
N2 0.0333(8) 0.0262(7) 0.0278(7) -0.0006(6) 0.0059(6) -0.0016(6)
C1 0.0387(11) 0.0478(12) 0.0402(11) -0.0042(9) 0.0095(9) -0.0085(9)
C2 0.0431(11) 0.0403(11) 0.0290(9) -0.0003(8) 0.0036(8) 0.0039(8)
C3 0.0325(9) 0.0336(10) 0.0246(8) 0.0022(7) 0.0080(7) 0.0001(7)
C4 0.0374(10) 0.0331(10) 0.0366(10) 0.0084(8) 0.0139(8) 0.0025(8)
C8 0.0310(9) 0.0277(9) 0.0314(9) -0.0013(7) 0.0046(7) 0.0012(7)
C9 0.0325(9) 0.0419(11) 0.0336(9) 0.0009(8) 0.0057(8) -0.0001(8)
C10 0.0378(11) 0.0587(14) 0.0531(13) -0.0008(10) 0.0151(10) -0.0086(10)
C11 0.0333(11) 0.0578(14) 0.0613(14) -0.0068(11) 0.0051(10) -0.0063(10)
C12 0.0433(12) 0.0452(12) 0.0427(11) -0.0070(9) -0.0081(9) 0.0006(9)
C13 0.0460(11) 0.0332(10) 0.0319(9) -0.0004(8) 0.0053(8) -0.0004(8)
C14 0.0318(9) 0.0264(8) 0.0250(8) -0.0003(6) 0.0055(7) 0.0002(7)
C15 0.0336(9) 0.0282(9) 0.0285(9) 0.0023(7) 0.0069(7) 0.0017(7)
C16 0.0381(10) 0.0382(11) 0.0358(10) 0.0036(8) 0.0130(8) 0.0014(8)
C17 0.0503(12) 0.0443(12) 0.0440(11) 0.0085(9) 0.0243(10) 0.0047(9)
C18 0.0376(10) 0.0366(10) 0.0548(12) 0.0088(9) 0.0196(9) 0.0034(8)
C19 0.0324(9) 0.0348(9) 0.0227(8) 0.0023(7) 0.0075(7) -0.0004(7)
C20 0.0517(12) 0.0426(11) 0.0292(9) -0.0018(8) 0.0036(8) 0.0096(9)
C21 0.0625(15) 0.0733(17) 0.0360(11) 0.0051(11) 0.0058(10) 0.0360(13)
C22 0.0330(10) 0.0903(19) 0.0317(10) 0.0086(11) 0.0052(8) 0.0107(11)
C23 0.0381(11) 0.0663(15) 0.0283(9) 0.0039(9) 0.0044(8) -0.0179(10)
C24 0.0394(10) 0.0368(10) 0.0295(9) 0.0024(8) 0.0068(8) -0.0049(8)
C25 0.0496(12) 0.0615(14) 0.0310(10) -0.0016(9) 0.0162(9) -0.0104(10)
C26 0.0361(11) 0.0661(15) 0.0545(13) -0.0008(11) 0.0169(10) -0.0020(10)
C27 0.0803(18) 0.0496(14) 0.0526(13) 0.0143(11) 0.0355(13) 0.0074(12)
C28 0.0606(14) 0.0378(11) 0.0532(13) 0.0110(10) 0.0202(11) 0.0004(10)
C29 0.0503(12) 0.0333(10) 0.0411(11) -0.0065(8) 0.0065(9) 0.0007(9)
C30 0.0429(11) 0.0406(11) 0.0463(12) -0.0013(9) 0.0067(9) 0.0083(9)

loop_
_atom_type_symbol
_atom_type_description
_atom_type_scat_dispersion_real
_atom_type_scat_dispersion_imag
_atom_type_scat_source
C C 0.0033 0.0016 'International Tables Vol C Tables 4.2.6.8 and 6.1.1.4'
H H 0.0000 0.0000 'International Tables Vol C Tables 4.2.6.8 and 6.1.1.4'
F F 0.0171 0.0103 'International Tables Vol C Tables 4.2.6.8 and 6.1.1.4'
N N 0.0061 0.0033 'International Tables Vol C Tables 4.2.6.8 and 6.1.1.4'
Ni Ni 0.3393 1.1124 'International Tables Vol C Tables 4.2.6.8 and 6.1.1.4'
P P 0.1023 0.0942 'International Tables Vol C Tables 4.2.6.8 and 6.1.1.4'
S S 0.1246 0.1234 'International Tables Vol C Tables 4.2.6.8 and 6.1.1.4'

loop_
_exptl_crystal_face_index_h
_exptl_crystal_face_index_k
_exptl_crystal_face_index_l
_exptl_crystal_face_perp_dist
0 1 1 0.1800
0 -1 -1 0.1950
0 1 -1 0.1720
0 -1 1 0.1830
0 -1 0 0.3200
0 1 0 0.3170
-1 -2 0 0.3530
1 2 0 0.3360
-1 1 0 0.3350
1 -1 0 0.3540
1 -1 -2 0.2890
-1 1 2 0.2840

loop_
_geom_angle_atom_site_label_1
_geom_angle_atom_site_label_2
_geom_angle_atom_site_label_3
_geom_angle
P1 Ni1 Ni2 118.339(17)
N1 Ni1 Ni2 47.47(5)
N1 Ni1 P1 98.72(4)
N1 Ni1 C1 170.67(8)
N2 Ni1 Ni2 47.86(5)
N2 Ni1 P1 164.92(5)
N2 Ni1 N1 75.91(6)
N2 Ni1 C1 95.06(8)
C1 Ni1 Ni2 124.30(7)
C1 Ni1 P1 89.44(6)
P2 Ni2 Ni1 114.623(17)
N1 Ni2 Ni1 48.48(4)
N1 Ni2 P2 161.19(5)
N1 Ni2 N2 76.62(6)
N1 Ni2 C2 95.02(7)
N2 Ni2 Ni1 47.85(5)
N2 Ni2 P2 97.58(5)
N2 Ni2 C2 171.15(8)
C2 Ni2 Ni1 124.08(6)
C2 Ni2 P2 89.46(6)
C4 S1A C7A 94.40(19)
C6A C5A C4 98.5(3)
C7A C6A C5A 122.1(4)
C6A C7A S1A 112.4(3)
C4 S1B C7B 98.2(3)
C6B C5B C4 88.6(3)
C6B C7B S1B 110.2(5)
C7B C6B C5B 124.1(5)
C18 S2 C15 91.63(10)
C25 P1 Ni1 117.76(7)
C25 P1 C27 101.91(12)
C26 P1 Ni1 119.74(8)
C26 P1 C25 101.46(11)
C26 P1 C27 103.63(12)
C27 P1 Ni1 110.08(8)
C28 P2 Ni2 109.23(8)
C29 P2 Ni2 116.87(7)
C29 P2 C28 101.04(11)
C30 P2 Ni2 120.79(8)
C30 P2 C28 103.39(11)
C30 P2 C29 103.04(10)
Ni2 N1 Ni1 84.05(6)
C3 N1 Ni1 137.07(13)
C3 N1 Ni2 136.80(13)
Ni1 N2 Ni2 84.29(6)
C14 N2 Ni1 137.92(13)
C14 N2 Ni2 135.05(14)
N1 C3 C4 124.40(17)
N1 C3 C8 121.85(17)
C4 C3 C8 113.73(16)
S1A C4 C5A 110.91(16)
S1B C4 C5B 118.2(2)
C3 C4 S1A 125.31(16)
C3 C4 C5A 123.03(18)
C3 C4 S1B 126.75(18)
C3 C4 C5B 114.9(2)
C9 C8 C3 121.28(16)
C9 C8 C13 115.10(18)
C13 C8 C3 123.57(17)
F1 C9 C8 117.57(17)
F1 C9 C10 118.75(18)
C10 C9 C8 123.68(19)
C9 C10 C11 118.2(2)
C12 C11 C10 120.8(2)
C13 C12 C11 118.3(2)
F2 C13 C8 117.10(18)
F2 C13 C12 119.09(18)
C12 C13 C8 123.8(2)
N2 C14 C15 123.98(16)
N2 C14 C19 120.33(16)
C15 C14 C19 115.61(15)
C14 C15 S2 120.67(14)
C16 C15 S2 110.99(15)
C16 C15 C14 128.27(17)
C15 C16 C17 111.87(18)
C18 C17 C16 112.99(19)
C17 C18 S2 112.52(16)
C20 C19 C14 121.38(17)
C20 C19 C24 115.04(17)
C24 C19 C14 123.52(17)
F3 C20 C19 117.51(18)
F3 C20 C21 118.6(2)
C19 C20 C21 123.9(2)
C22 C21 C20 118.3(2)
C23 C22 C21 120.6(2)
C22 C23 C24 118.5(2)
F4 C24 C19 117.69(17)
F4 C24 C23 118.74(18)
C19 C24 C23 123.6(2)

loop_
_geom_bond_atom_site_label_1
_geom_bond_atom_site_label_2
_geom_bond_distance
Ni1 Ni2 2.5573(3)
Ni1 P1 2.1310(5)
Ni1 N1 1.9250(15)
Ni1 N2 1.9053(16)
Ni1 C1 1.941(2)
Ni2 P2 2.1284(5)
Ni2 N1 1.8948(15)
Ni2 N2 1.9056(15)
Ni2 C2 1.9420(19)
S1A C7A 1.685(5)
S1A C4 1.630(2)
C5A C6A 1.375(6)
C5A C4 1.719(4)
C6A C7A 1.349(6)
S1B C7B 1.697(8)
S1B C4 1.492(3)
C5B C6B 1.598(8)
C5B C4 1.818(5)
C7B C6B 1.348(10)
S2 C15 1.7196(19)
S2 C18 1.710(2)
P1 C25 1.817(2)
P1 C26 1.810(2)
P1 C27 1.822(2)
P2 C28 1.819(2)
P2 C29 1.814(2)
P2 C30 1.814(2)
F1 C9 1.350(2)
F2 C13 1.352(2)
F3 C20 1.342(3)
F4 C24 1.353(2)
N1 C3 1.262(2)
N2 C14 1.268(2)
C3 C4 1.473(3)
C3 C8 1.503(3)
C8 C9 1.380(3)
C8 C13 1.383(3)
C9 C10 1.373(3)
C10 C11 1.381(3)
C11 C12 1.371(4)
C12 C13 1.371(3)
C14 C15 1.469(3)
C14 C19 1.504(2)
C15 C16 1.387(3)
C16 C17 1.418(3)
C17 C18 1.344(3)
C19 C20 1.375(3)
C19 C24 1.379(3)
C20 C21 1.377(3)
C21 C22 1.376(4)
C22 C23 1.369(4)
C23 C24 1.380(3)

loop_
_geom_torsion_atom_site_label_1
_geom_torsion_atom_site_label_2
_geom_torsion_atom_site_label_3
_geom_torsion_atom_site_label_4
_geom_torsion
Ni1 Ni2 N1 C3 -164.7(2)
Ni1 N1 C3 C4 13.4(3)
Ni1 N1 C3 C8 -164.70(13)
Ni1 N2 C14 C15 158.93(14)
Ni1 N2 C14 C19 -17.6(3)
Ni2 N1 C3 C4 170.68(13)
Ni2 N1 C3 C8 -7.4(3)
Ni2 N2 C14 C15 4.8(3)
Ni2 N2 C14 C19 -171.69(13)
C5A C6A C7A S1A -9.8(5)
C6A C5A C4 S1A -12.1(3)
C6A C5A C4 C3 177.4(2)
C7A S1A C4 C5A 7.2(2)
C7A S1A C4 C3 177.47(19)
S1B C7B C6B C5B 4.0(7)
C7B S1B C4 C5B 8.1(3)
C7B S1B C4 C3 -176.3(3)
C6B C5B C4 S1B -6.2(3)
C6B C5B C4 C3 177.7(3)
S2 C15 C16 C17 0.8(2)
P2 Ni2 N1 Ni1 -29.14(16)
P2 Ni2 N1 C3 166.19(13)
F1 C9 C10 C11 177.7(2)
F3 C20 C21 C22 -179.9(2)
N1 C3 C4 S1A -26.4(3)
N1 C3 C4 C5A 142.8(2)
N1 C3 C4 S1B 152.5(2)
N1 C3 C4 C5B -31.8(3)
N1 C3 C8 C9 90.1(2)
N1 C3 C8 C13 -92.3(2)
N2 Ni2 N1 Ni1 44.71(6)
N2 Ni2 N1 C3 -119.97(19)
N2 C14 C15 S2 -11.2(2)
N2 C14 C15 C16 172.10(19)
N2 C14 C19 C20 78.4(2)
N2 C14 C19 C24 -98.6(2)
C2 Ni2 N1 Ni1 -132.34(7)
C2 Ni2 N1 C3 62.98(19)
C3 C8 C9 F1 -0.3(3)
C3 C8 C9 C10 179.0(2)
C3 C8 C13 F2 2.1(3)
C3 C8 C13 C12 -177.62(19)
C4 S1A C7A C6A -0.1(3)
C4 C5A C6A C7A 13.3(4)
C4 S1B C7B C6B -7.1(5)
C4 C5B C6B C7B 0.7(6)
C4 C3 C8 C9 -88.1(2)
C4 C3 C8 C13 89.4(2)
C8 C3 C4 S1A 151.85(15)
C8 C3 C4 C5A -39.0(3)
C8 C3 C4 S1B -29.3(3)
C8 C3 C4 C5B 146.4(2)
C8 C9 C10 C11 -1.6(4)
C9 C8 C13 F2 179.79(17)
C9 C8 C13 C12 0.1(3)
C9 C10 C11 C12 0.7(4)
C10 C11 C12 C13 0.5(4)
C11 C12 C13 F2 179.4(2)
C11 C12 C13 C8 -0.9(3)
C13 C8 C9 F1 -178.09(17)
C13 C8 C9 C10 1.2(3)
C14 C15 C16 C17 177.78(18)
C14 C19 C20 F3 3.3(3)
C14 C19 C20 C21 -175.9(2)
C14 C19 C24 F4 -3.9(3)
C14 C19 C24 C23 175.91(18)
C15 S2 C18 C17 0.51(17)
C15 C14 C19 C20 -98.4(2)
C15 C14 C19 C24 84.6(2)
C15 C16 C17 C18 -0.5(3)
C16 C17 C18 S2 -0.1(2)
C18 S2 C15 C14 -177.98(15)
C18 S2 C15 C16 -0.76(15)
C19 C14 C15 S2 165.43(13)
C19 C14 C15 C16 -11.3(3)
C19 C20 C21 C22 -0.8(4)
C20 C19 C24 F4 178.84(18)
C20 C19 C24 C23 -1.3(3)
C20 C21 C22 C23 -0.1(4)
C21 C22 C23 C24 0.2(3)
C22 C23 C24 F4 -179.64(18)
C22 C23 C24 C19 0.5(3)
C24 C19 C20 F3 -179.42(18)
C24 C19 C20 C21 1.5(3)
